data_1572194
loop_
_publ_author_name
'Delano, 4th, Francis'
'Benner, Florian'
'Jang, Seoyun'
'Greer, Samuel M.'
'Demir, Selvan'

_publ_section_title
;
 Construction of intermolecular &#x3c3;-hole interactions in rare earth
 metallocene complexes using a 2,3,4,5-tetraiodopyrrolyl anion.
;
_journal_issue 33
_journal_name_full 'Chemical science'
_journal_page_first 13389
_journal_page_last 13404
_journal_paper_doi 10.1039/d4sc03786c
_journal_volume 15
_journal_year 2024
_chemical_formula_moiety 'C24 H30 I4 N Y, C H2 Cl2'
_chemical_formula_sum 'C25 H32 Cl2 I4 N Y'
_chemical_formula_weight 1013.92
_space_group_crystal_system monoclinic
_space_group_IT_number 14
_space_group_name_Hall '-P 2ybc'
_space_group_name_H-M_alt 'P 1 21/c 1'
_atom_sites_solution_hydrogens geom
_audit_creation_date 2024-04-22
_audit_creation_method
;
Olex2 1.5
(compiled 2024.02.16 svn.r378c4104 for OlexSys, GUI svn.r6928)
;
_audit_update_record
;
2024-04-22 deposited with the CCDC.	2024-07-25 downloaded from the CCDC.
;
_cell_angle_alpha 90
_cell_angle_beta 101.465(2)
_cell_angle_gamma 90
_cell_formula_units_Z 4
_cell_length_a 10.30610(10)
_cell_length_b 14.2414(2)
_cell_length_c 21.2495(4)
_cell_measurement_reflns_used 10856
_cell_measurement_temperature 100.0(2)
_cell_measurement_theta_max 79.4960
_cell_measurement_theta_min 3.7570
_cell_volume 3056.63(8)
_computing_cell_refinement 'CrysAlisPro 1.171.42.93a (Rigaku OD, 2023)'
_computing_data_collection 'CrysAlisPro 1.171.42.93a (Rigaku OD, 2023)'
_computing_data_reduction 'CrysAlisPro 1.171.42.93a (Rigaku OD, 2023)'
_computing_molecular_graphics 'Olex2 1.5 (Dolomanov et al., 2009)'
_computing_publication_material 'Olex2 1.5 (Dolomanov et al., 2009)'
_computing_structure_refinement 'SHELXL 2018/3 (Sheldrick, 2015)'
_computing_structure_solution 'SHELXT  (Sheldrick, 2015)'
_diffrn_ambient_temperature 100.15
_diffrn_detector_area_resol_mean 10.0000
_diffrn_detector_type HyPix
_diffrn_measured_fraction_theta_full 0.953
_diffrn_measured_fraction_theta_max 0.894
_diffrn_measurement_details
;
List of Runs (angles in degrees, time in seconds):

  # Type    Start    End  Width  t~exp~   \w     \q     \k     \f   Frames
#--------------------------------------------------------------------------
  1  \w    -58.00 -33.00   0.50    0.46    --  -91.75  52.00 -11.00   50
  2  \w    -61.00 -16.00   0.50    0.11    --  -47.33 125.00 120.00   90
  3  \w    -60.00  25.00   0.50    0.11    --  -47.33  52.00 -11.00  170
  4  \w    -52.00 -22.00   0.50    0.46    --  -91.75  45.00 -60.00   60
  5  \w   -119.00 -35.00   0.50    0.11    --  -47.33 -52.00-156.00  168
  6  \w   -143.00-117.00   0.50    0.46    --  -91.75 -52.00-156.00   52
  7  \w   -157.00-112.00   0.50    0.46    --  -91.75 -77.00 -30.00   90
  8  \w     46.00  92.00   0.50    0.46    --  113.25 -77.00 150.00   92
  9  \w     46.00  93.00   0.50    0.46    --  113.25 -77.00  90.00   94
 10  \w     42.00  92.00   0.50    0.46    --  113.25 -77.00 120.00  100
 11  \w     43.00  72.00   0.50    0.46    --  113.25 -77.00 -90.00   58
 12  \w     42.00  67.00   0.50    0.46    --  113.25 -77.00-150.00   50
 13  \w     43.00  82.00   0.50    0.46    --  113.25 -77.00-180.00   78
 14  \w     42.00  67.00   0.50    0.46    --  113.25 -61.00 -90.00   50
 15  \w     52.00  77.00   0.50    0.46    --  113.25 -77.00 -60.00   50
 16  \w     42.00  67.00   0.50    0.46    --  113.25 -61.00   0.00   50
 17  \w     42.00  67.00   0.50    0.46    --  113.25 -61.00  60.00   50
 18  \w     42.00  67.00   0.50    0.46    --  113.25 -61.00  90.00   50
 19  \w     42.00  69.00   0.50    0.46    --  113.25 -61.00 -60.00   54
 20  \w      7.00  44.00   0.50    0.11    --   47.33 -52.00-156.00   74
 21  \w     42.00  67.00   0.50    0.46    --  113.25 -61.00-180.00   50
 22  \w     79.00 104.00   0.50    0.46    --  113.25 -94.00-180.00   50
 23  \w     47.00  84.00   0.50    0.46    --  113.25 -94.00-120.00   74
 24  \w     62.00  89.00   0.50    0.11    --   47.33-125.00  60.00   54
 25  \w    121.00 148.00   0.50    0.46    --  113.25  77.00 -90.00   54
 26  \w    151.00 176.50   0.50    0.46    --  113.25  77.00 -90.00   51
;
_diffrn_measurement_device 'four-circle diffractometer'
_diffrn_measurement_device_type 'XtaLAB Synergy, Dualflex, HyPix'
_diffrn_measurement_method '\w scans'
_diffrn_radiation_type CuK\a
_diffrn_radiation_wavelength 1.54184
_diffrn_reflns_av_R_equivalents 0.0599
_diffrn_reflns_av_unetI/netI 0.0555
_diffrn_reflns_Laue_measured_fraction_full 0.953
_diffrn_reflns_Laue_measured_fraction_max 0.894
_diffrn_reflns_limit_h_max 13
_diffrn_reflns_limit_h_min -11
_diffrn_reflns_limit_k_max 18
_diffrn_reflns_limit_k_min -10
_diffrn_reflns_limit_l_max 23
_diffrn_reflns_limit_l_min -25
_diffrn_reflns_number 17339
_diffrn_reflns_point_group_measured_fraction_full 0.953
_diffrn_reflns_point_group_measured_fraction_max 0.894
_diffrn_reflns_theta_full 67.684
_diffrn_reflns_theta_max 80.276
_diffrn_reflns_theta_min 3.760
_exptl_absorpt_coefficient_mu 36.121
_exptl_absorpt_correction_T_max 0.330
_exptl_absorpt_correction_T_min 0.020
_exptl_absorpt_correction_type gaussian
_exptl_absorpt_process_details
;
CrysAlisPro 1.171.42.93a (Rigaku Oxford Diffraction, 2023)
Numerical absorption correction based on gaussian integration over
a multifaceted crystal model
Empirical absorption correction using spherical harmonics,
implemented in SCALE3 ABSPACK scaling algorithm.
;
_exptl_crystal_colour yellow
_exptl_crystal_colour_primary yellow
_exptl_crystal_density_diffrn 2.203
_exptl_crystal_description plate
_exptl_crystal_F_000 1896
_exptl_crystal_size_max 0.2
_exptl_crystal_size_mid 0.14
_exptl_crystal_size_min 0.06
_refine_diff_density_max 2.382
_refine_diff_density_min -2.176
_refine_diff_density_rms 0.332
_refine_ls_extinction_method none
_refine_ls_goodness_of_fit_ref 0.999
_refine_ls_hydrogen_treatment constr
_refine_ls_matrix_type full
_refine_ls_number_parameters 317
_refine_ls_number_reflns 5979
_refine_ls_number_restraints 6
_refine_ls_restrained_S_all 0.998
_refine_ls_R_factor_all 0.0646
_refine_ls_R_factor_gt 0.0589
_refine_ls_shift/su_max 0.001
_refine_ls_shift/su_mean 0.000
_refine_ls_structure_factor_coef Fsqd
_refine_ls_weighting_details 'w=1/[\s^2^(Fo^2^)+(0.1365P)^2^] where P=(Fo^2^+2Fc^2^)/3'
_refine_ls_weighting_scheme calc
_refine_ls_wR_factor_gt 0.1620
_refine_ls_wR_factor_ref 0.1699
_reflns_Friedel_coverage 0.000
_reflns_number_gt 5186
_reflns_number_total 5979
_reflns_threshold_expression 'I > 2\s(I)'
_cod_data_source_file d4sc03786c2.cif
_cod_data_source_block Cpstar2YTIP
_cod_depositor_comments 'Adding full bibliography for 1572175--1572199.cif.'
_cod_database_code 1572194
_shelx_shelxl_version_number 2018/3
_shelx_space_group_comment
;
The symmetry employed for this shelxl refinement is uniquely defined
by the following loop, which should always be used as a source of
symmetry information in preference to the above space-group names.
They are only intended as comments.
;
_shelx_estimated_absorpt_t_max 0.220
_shelx_estimated_absorpt_t_min 0.052
_olex2_refinement_description
;
1. Fixed Uiso
 At 1.2 times of:
  All C(H,H,H,H) groups
 At 1.5 times of:
  All C(H,H,H) groups
2. Uiso/Uaniso restraints and constraints
Cl2A \\sim Cl3A: within 2A with sigma of 0.04 and sigma for terminal atoms of
0.08 within 2A
3. Others
 Fixed Sof: Cl3A(0.5) H26C(0.5) H26D(0.5) H26A(0.5) H26B(0.5) Cl2A(0.5)
4.a Secondary CH2 refined with riding coordinates:
 C26(H26C,H26D), C26(H26A,H26B)
4.b Idealised Me refined as rotating group:
 C12(H12A,H12B,H12C), C11(H11A,H11B,H11C), C14(H14A,H14B,H14C), C21(H21A,H21B,
 H21C), C13(H13A,H13B,H13C), C15(H15A,H15B,H15C), C22(H22A,H22B,H22C), C25(H25A,
 H25B,H25C), C23(H23A,H23B,H23C), C24(H24A,H24B,H24C)
;
_olex2_submission_special_instructions 'No special instructions were received'
_oxdiff_exptl_absorpt_empirical_details
;
Empirical correction (ABSPACK) includes:
- Absorption correction using spherical harmonics
- Frame scaling
;

loop_
_space_group_symop_operation_xyz
'x, y, z'
'-x, y+1/2, -z+1/2'
'-x, -y, -z'
'x, -y-1/2, z-1/2'

loop_
_atom_site_label
_atom_site_type_symbol
_atom_site_fract_x
_atom_site_fract_y
_atom_site_fract_z
_atom_site_U_iso_or_equiv
_atom_site_adp_type
_atom_site_occupancy
_atom_site_site_symmetry_order
_atom_site_calc_flag
_atom_site_refinement_flags_posn
_atom_site_refinement_flags_adp
_atom_site_refinement_flags_occupancy
_atom_site_disorder_assembly
_atom_site_disorder_group
I1 I 0.47466(4) 0.38833(3) 0.71640(2) 0.03081(16) Uani 1 1 d . . . . .
I4 I 0.18023(4) 0.06017(3) 0.79751(2) 0.03332(16) Uani 1 1 d . . . . .
I3 I 0.51767(5) 0.06623(3) 0.91851(2) 0.03343(16) Uani 1 1 d . . . . .
I2 I 0.70869(5) 0.28393(3) 0.86858(3) 0.04030(17) Uani 1 1 d . . . . .
Y1 Y 0.19432(6) 0.28683(4) 0.66043(3) 0.02652(17) Uani 1 1 d . . . . .
Cl1 Cl 0.3877(2) 0.36885(16) 0.91991(11) 0.0464(5) Uani 1 1 d . . . . .
Cl3A Cl 0.3043(14) 0.5567(8) 0.9447(5) 0.049(2) Uani 0.5 1 d . U P A 1
N1 N 0.3238(6) 0.2278(4) 0.7569(3) 0.0309(13) Uani 1 1 d . . . . .
C5 C 0.3333(7) 0.1568(5) 0.8008(4) 0.0313(14) Uani 1 1 d . . . . .
C17 C 0.1129(7) 0.4304(5) 0.7212(4) 0.0301(14) Uani 1 1 d . . . . .
C9 C 0.1186(7) 0.2010(5) 0.5492(4) 0.0311(14) Uani 1 1 d . . . . .
C10 C 0.1733(8) 0.1294(5) 0.5936(4) 0.0322(15) Uani 1 1 d . . . . .
C16 C 0.0423(7) 0.3514(5) 0.7376(4) 0.0317(15) Uani 1 1 d . . . . .
C19 C -0.0286(8) 0.3815(5) 0.6297(4) 0.0340(15) Uani 1 1 d . . . . .
C4 C 0.4527(7) 0.1577(5) 0.8433(4) 0.0306(14) Uani 1 1 d . . . . .
C6 C 0.3119(8) 0.1456(5) 0.6132(4) 0.0343(15) Uani 1 1 d . . . . .
C8 C 0.2250(7) 0.2612(5) 0.5407(4) 0.0312(14) Uani 1 1 d . . . . .
C7 C 0.3439(7) 0.2271(5) 0.5789(4) 0.0314(14) Uani 1 1 d . . . . .
C12 C 0.4808(7) 0.2597(6) 0.5757(4) 0.0372(16) Uani 1 1 d . . . . .
H12A H 0.481790 0.328338 0.572766 0.056 Uiso 1 1 calc R U . . .
H12B H 0.507434 0.232485 0.537871 0.056 Uiso 1 1 calc R U . . .
H12C H 0.542755 0.239518 0.614541 0.056 Uiso 1 1 calc R U . . .
C2 C 0.4402(7) 0.2740(5) 0.7732(4) 0.0314(15) Uani 1 1 d . . . . .
C11 C 0.4094(8) 0.0823(6) 0.6556(4) 0.0382(17) Uani 1 1 d . . . . .
H11A H 0.478806 0.120531 0.681885 0.057 Uiso 1 1 calc R U . . .
H11B H 0.449507 0.039471 0.628796 0.057 Uiso 1 1 calc R U . . .
H11C H 0.363441 0.045919 0.683582 0.057 Uiso 1 1 calc R U . . .
C14 C -0.0161(8) 0.1975(6) 0.5072(4) 0.0382(17) Uani 1 1 d . . . . .
H14A H -0.079647 0.173086 0.531890 0.057 Uiso 1 1 calc R U . . .
H14B H -0.014365 0.156223 0.470499 0.057 Uiso 1 1 calc R U . . .
H14C H -0.042708 0.260813 0.491785 0.057 Uiso 1 1 calc R U . . .
C3 C 0.5252(7) 0.2343(5) 0.8259(4) 0.0301(14) Uani 1 1 d . . . . .
C20 C -0.0458(7) 0.3215(6) 0.6809(4) 0.0349(16) Uani 1 1 d . . . . .
C21 C 0.0473(9) 0.3158(6) 0.8039(4) 0.0418(18) Uani 1 1 d . . . . .
H21A H -0.001680 0.256537 0.801958 0.063 Uiso 1 1 calc R U . . .
H21B H 0.007209 0.362099 0.828286 0.063 Uiso 1 1 calc R U . . .
H21C H 0.139685 0.305297 0.825011 0.063 Uiso 1 1 calc R U . . .
C13 C 0.2153(9) 0.3405(6) 0.4930(5) 0.0407(18) Uani 1 1 d . . . . .
H13A H 0.125794 0.367052 0.485548 0.061 Uiso 1 1 calc R U . . .
H13B H 0.233917 0.316675 0.452490 0.061 Uiso 1 1 calc R U . . .
H13C H 0.279756 0.389277 0.510102 0.061 Uiso 1 1 calc R U . . .
C15 C 0.0972(9) 0.0454(6) 0.6100(5) 0.0420(18) Uani 1 1 d . . . . .
H15A H 0.151901 0.010282 0.645228 0.063 Uiso 1 1 calc R U . . .
H15B H 0.074032 0.004680 0.572240 0.063 Uiso 1 1 calc R U . . .
H15C H 0.016081 0.066575 0.623154 0.063 Uiso 1 1 calc R U . . .
C22 C 0.2001(8) 0.4912(6) 0.7710(5) 0.0399(18) Uani 1 1 d . . . . .
H22A H 0.265247 0.451686 0.798905 0.060 Uiso 1 1 calc R U . . .
H22B H 0.145283 0.523679 0.796947 0.060 Uiso 1 1 calc R U . . .
H22C H 0.246231 0.537612 0.749387 0.060 Uiso 1 1 calc R U . . .
C18 C 0.0707(8) 0.4490(5) 0.6543(4) 0.0329(15) Uani 1 1 d . . . . .
C25 C -0.1484(8) 0.2469(6) 0.6775(5) 0.045(2) Uani 1 1 d . . . . .
H25A H -0.172401 0.223258 0.633355 0.068 Uiso 1 1 calc R U . . .
H25B H -0.227091 0.273009 0.690407 0.068 Uiso 1 1 calc R U . . .
H25C H -0.113215 0.195229 0.706348 0.068 Uiso 1 1 calc R U . . .
C23 C 0.1129(9) 0.5311(6) 0.6183(5) 0.045(2) Uani 1 1 d . . . . .
H23A H 0.198008 0.555088 0.641698 0.068 Uiso 1 1 calc R U . . .
H23B H 0.046019 0.580799 0.614569 0.068 Uiso 1 1 calc R U . . .
H23C H 0.121931 0.510709 0.575376 0.068 Uiso 1 1 calc R U . . .
C24 C -0.1198(9) 0.3919(7) 0.5649(5) 0.047(2) Uani 1 1 d . . . . .
H24A H -0.067078 0.402189 0.531908 0.070 Uiso 1 1 calc R U . . .
H24B H -0.178846 0.445556 0.565906 0.070 Uiso 1 1 calc R U . . .
H24C H -0.172627 0.334604 0.554946 0.070 Uiso 1 1 calc R U . . .
C26 C 0.2895(19) 0.4402(8) 0.9587(8) 0.085(5) Uani 1 1 d . . . . .
H26C H 0.195611 0.421730 0.944321 0.102 Uiso 0.5 1 calc R U P A 1
H26D H 0.313873 0.428746 1.005490 0.102 Uiso 0.5 1 calc R U P A 1
H26A H 0.196170 0.430403 0.936965 0.102 Uiso 0.5 1 calc R U P A -1
H26B H 0.298111 0.416310 1.003070 0.102 Uiso 0.5 1 calc R U P A -1
Cl2A Cl 0.3155(18) 0.5546(10) 0.9634(10) 0.104(6) Uani 0.5 1 d . U P A -1

loop_
_atom_site_aniso_label
_atom_site_aniso_U_11
_atom_site_aniso_U_22
_atom_site_aniso_U_33
_atom_site_aniso_U_23
_atom_site_aniso_U_13
_atom_site_aniso_U_12
I1 0.0293(2) 0.0200(2) 0.0430(3) 0.00064(14) 0.00692(18) -0.00377(15)
I4 0.0288(3) 0.0225(3) 0.0488(3) 0.00243(15) 0.00806(19) -0.00402(16)
I3 0.0334(3) 0.0253(3) 0.0412(3) 0.00425(15) 0.00649(19) 0.00609(17)
I2 0.0267(3) 0.0295(3) 0.0601(4) 0.00109(18) -0.0025(2) -0.00297(17)
Y1 0.0243(3) 0.0168(3) 0.0380(4) 0.00010(19) 0.0051(2) 0.0016(2)
Cl1 0.0457(10) 0.0415(11) 0.0523(12) 0.0039(8) 0.0108(8) 0.0116(9)
Cl3A 0.063(6) 0.025(3) 0.066(3) 0.006(2) 0.028(4) 0.005(3)
N1 0.028(3) 0.017(3) 0.049(4) 0.003(2) 0.010(3) -0.003(2)
C5 0.027(3) 0.022(3) 0.045(4) -0.001(3) 0.007(3) 0.000(3)
C17 0.022(3) 0.021(3) 0.048(4) 0.000(3) 0.010(3) -0.001(3)
C9 0.029(3) 0.024(3) 0.040(4) -0.004(3) 0.005(3) 0.000(3)
C10 0.039(4) 0.015(3) 0.045(4) 0.003(2) 0.014(3) 0.003(3)
C16 0.029(3) 0.018(3) 0.051(5) 0.000(3) 0.012(3) 0.004(3)
C19 0.031(3) 0.030(4) 0.039(4) 0.001(3) 0.002(3) 0.007(3)
C4 0.028(3) 0.022(3) 0.042(4) 0.000(3) 0.009(3) 0.003(3)
C6 0.040(4) 0.021(3) 0.043(4) 0.000(3) 0.012(3) 0.006(3)
C8 0.030(3) 0.024(3) 0.039(4) 0.000(3) 0.006(3) -0.003(3)
C7 0.031(4) 0.027(3) 0.035(4) -0.004(2) 0.001(3) -0.001(3)
C12 0.025(3) 0.033(4) 0.055(5) -0.009(3) 0.011(3) 0.001(3)
C2 0.029(3) 0.024(3) 0.045(4) -0.001(3) 0.016(3) 0.004(3)
C11 0.036(4) 0.025(4) 0.053(5) 0.002(3) 0.007(3) 0.016(3)
C14 0.038(4) 0.029(4) 0.043(4) -0.007(3) -0.004(3) 0.002(3)
C3 0.022(3) 0.017(3) 0.050(4) 0.002(3) 0.005(3) -0.004(3)
C20 0.023(3) 0.027(4) 0.055(5) -0.007(3) 0.009(3) 0.003(3)
C21 0.047(4) 0.032(4) 0.048(5) 0.005(3) 0.014(3) 0.011(4)
C13 0.041(4) 0.025(4) 0.056(5) 0.009(3) 0.011(3) 0.003(3)
C15 0.050(5) 0.022(4) 0.058(5) -0.006(3) 0.020(4) -0.010(3)
C22 0.034(4) 0.028(4) 0.057(5) -0.012(3) 0.006(3) -0.002(3)
C18 0.035(4) 0.018(3) 0.049(4) 0.005(3) 0.014(3) 0.007(3)
C25 0.033(4) 0.030(4) 0.074(6) -0.006(4) 0.011(4) -0.003(3)
C23 0.052(5) 0.025(4) 0.066(6) 0.017(3) 0.029(4) 0.012(4)
C24 0.043(4) 0.039(5) 0.054(5) -0.007(3) -0.003(4) 0.017(4)
C26 0.141(13) 0.036(6) 0.103(10) 0.021(5) 0.089(10) 0.026(7)
Cl2A 0.057(5) 0.038(5) 0.205(18) -0.039(8) 0.002(9) 0.004(4)

loop_
_atom_type_symbol
_atom_type_description
_atom_type_scat_dispersion_real
_atom_type_scat_dispersion_imag
_atom_type_scat_source
C C 0.0181 0.0091 'International Tables Vol C Tables 4.2.6.8 and 6.1.1.4'
H H 0.0000 0.0000 'International Tables Vol C Tables 4.2.6.8 and 6.1.1.4'
Cl Cl 0.3639 0.7018 'International Tables Vol C Tables 4.2.6.8 and 6.1.1.4'
I I -0.3257 6.8362 'International Tables Vol C Tables 4.2.6.8 and 6.1.1.4'
N N 0.0311 0.0180 'International Tables Vol C Tables 4.2.6.8 and 6.1.1.4'
Y Y -0.2670 2.0244 'International Tables Vol C Tables 4.2.6.8 and 6.1.1.4'

loop_
_exptl_crystal_face_index_h
_exptl_crystal_face_index_k
_exptl_crystal_face_index_l
_exptl_crystal_face_perp_dist
-1 1 0 0.0828
2 -2 -1 0.0619
-1 -1 1 0.0901
0 0 1 0.0222
0 0 -1 0.0338
2 2 1 0.0515
-2 -2 1 0.0897
1 -1 -2 0.0471
-1 1 -2 0.0555
1 1 -2 0.0426
-2 -2 -1 0.0816
-1 1 2 0.0789

loop_
_geom_angle_atom_site_label_1
_geom_angle_atom_site_label_2
_geom_angle_atom_site_label_3
_geom_angle
_geom_angle_site_symmetry_1
_geom_angle_site_symmetry_3
_geom_angle_publ_flag
C2 I1 Y1 67.9(2) . . ?
N1 Y1 I1 62.11(14) . . ?
N1 Y1 C17 91.7(2) . . ?
N1 Y1 C9 128.8(2) . . ?
N1 Y1 C10 97.8(2) . . ?
N1 Y1 C16 83.6(2) . . ?
N1 Y1 C19 135.3(2) . . ?
N1 Y1 C6 80.6(2) . . ?
N1 Y1 C8 128.9(2) . . ?
N1 Y1 C7 98.6(2) . . ?
N1 Y1 C20 108.0(2) . . ?
N1 Y1 C18 122.6(2) . . ?
C17 Y1 I1 79.74(15) . . ?
C17 Y1 C16 31.1(2) . . ?
C17 Y1 C6 170.8(2) . . ?
C17 Y1 C8 133.3(2) . . ?
C17 Y1 C7 147.4(2) . . ?
C17 Y1 C20 51.4(2) . . ?
C9 Y1 I1 128.27(17) . . ?
C9 Y1 C17 136.9(2) . . ?
C9 Y1 C10 31.4(2) . . ?
C9 Y1 C16 127.6(2) . . ?
C9 Y1 C6 52.0(2) . . ?
C9 Y1 C8 31.4(2) . . ?
C9 Y1 C7 51.6(2) . . ?
C9 Y1 C20 96.6(2) . . ?
C10 Y1 I1 123.26(17) . . ?
C10 Y1 C17 156.9(2) . . ?
C10 Y1 C16 129.2(2) . . ?
C10 Y1 C6 31.3(2) . . ?
C10 Y1 C8 51.6(2) . . ?
C10 Y1 C7 51.5(2) . . ?
C10 Y1 C20 105.5(2) . . ?
C16 Y1 I1 102.25(16) . . ?
C16 Y1 C8 147.2(2) . . ?
C16 Y1 C7 177.6(2) . . ?
C19 Y1 I1 122.26(18) . . ?
C19 Y1 C17 51.6(2) . . ?
C19 Y1 C9 85.8(2) . . ?
C19 Y1 C10 109.1(2) . . ?
C19 Y1 C16 51.8(2) . . ?
C19 Y1 C6 137.5(3) . . ?
C19 Y1 C8 95.6(2) . . ?
C19 Y1 C7 126.1(2) . . ?
C19 Y1 C20 31.3(3) . . ?
C6 Y1 I1 92.08(18) . . ?
C6 Y1 C16 150.5(2) . . ?
C6 Y1 C8 51.7(2) . . ?
C6 Y1 C7 31.4(2) . . ?
C8 Y1 I1 98.41(16) . . ?
C8 Y1 C7 30.8(2) . . ?
C7 Y1 I1 78.07(16) . . ?
C20 Y1 I1 130.72(17) . . ?
C20 Y1 C16 31.2(2) . . ?
C20 Y1 C6 135.9(2) . . ?
C20 Y1 C8 118.6(2) . . ?
C20 Y1 C7 147.6(2) . . ?
C18 Y1 I1 90.82(18) . . ?
C18 Y1 C17 31.4(3) . . ?
C18 Y1 C9 108.0(3) . . ?
C18 Y1 C10 137.1(3) . . ?
C18 Y1 C16 52.0(2) . . ?
C18 Y1 C19 31.5(2) . . ?
C18 Y1 C6 154.5(3) . . ?
C18 Y1 C8 102.9(2) . . ?
C18 Y1 C7 125.7(2) . . ?
C18 Y1 C20 51.9(2) . . ?
C5 N1 Y1 143.7(5) . . ?
C2 N1 Y1 111.6(5) . . ?
C2 N1 C5 104.2(6) . . ?
N1 C5 I4 120.9(5) . . ?
N1 C5 C4 112.1(6) . . ?
C4 C5 I4 127.0(6) . . ?
C16 C17 Y1 74.6(4) . . ?
C16 C17 C22 122.9(7) . . ?
C16 C17 C18 108.7(7) . . ?
C22 C17 Y1 125.5(5) . . ?
C18 C17 Y1 73.7(4) . . ?
C18 C17 C22 127.6(7) . . ?
C10 C9 Y1 74.4(4) . . ?
C10 C9 C8 107.4(6) . . ?
C10 C9 C14 124.6(7) . . ?
C8 C9 Y1 74.8(4) . . ?
C8 C9 C14 126.1(7) . . ?
C14 C9 Y1 128.7(5) . . ?
C9 C10 Y1 74.2(4) . . ?
C9 C10 C15 124.3(7) . . ?
C6 C10 Y1 74.7(4) . . ?
C6 C10 C9 108.5(6) . . ?
C6 C10 C15 126.8(7) . . ?
C15 C10 Y1 122.7(5) . . ?
C17 C16 Y1 74.3(4) . . ?
C17 C16 C20 107.6(7) . . ?
C17 C16 C21 125.3(7) . . ?
C20 C16 Y1 74.3(4) . . ?
C20 C16 C21 126.6(7) . . ?
C21 C16 Y1 123.7(5) . . ?
C20 C19 Y1 74.8(4) . . ?
C20 C19 C18 108.3(7) . . ?
C20 C19 C24 127.3(8) . . ?
C18 C19 Y1 74.1(4) . . ?
C18 C19 C24 122.6(8) . . ?
C24 C19 Y1 129.1(6) . . ?
C5 C4 I3 127.8(6) . . ?
C5 C4 C3 106.6(6) . . ?
C3 C4 I3 125.6(5) . . ?
C10 C6 Y1 74.1(4) . . ?
C10 C6 C7 107.4(7) . . ?
C10 C6 C11 126.0(7) . . ?
C7 C6 Y1 75.4(4) . . ?
C7 C6 C11 126.2(7) . . ?
C11 C6 Y1 121.9(5) . . ?
C9 C8 Y1 73.8(4) . . ?
C9 C8 C13 125.7(7) . . ?
C7 C8 Y1 75.6(5) . . ?
C7 C8 C9 108.7(7) . . ?
C7 C8 C13 125.2(7) . . ?
C13 C8 Y1 122.5(5) . . ?
C6 C7 Y1 73.1(4) . . ?
C6 C7 C12 125.7(7) . . ?
C8 C7 Y1 73.6(5) . . ?
C8 C7 C6 107.9(7) . . ?
C8 C7 C12 125.7(7) . . ?
C12 C7 Y1 126.7(5) . . ?
C7 C12 H12A 109.5 . . ?
C7 C12 H12B 109.5 . . ?
C7 C12 H12C 109.5 . . ?
H12A C12 H12B 109.5 . . ?
H12A C12 H12C 109.5 . . ?
H12B C12 H12C 109.5 . . ?
N1 C2 I1 118.3(6) . . ?
N1 C2 C3 113.0(7) . . ?
C3 C2 I1 128.6(6) . . ?
C6 C11 H11A 109.5 . . ?
C6 C11 H11B 109.5 . . ?
C6 C11 H11C 109.5 . . ?
H11A C11 H11B 109.5 . . ?
H11A C11 H11C 109.5 . . ?
H11B C11 H11C 109.5 . . ?
C9 C14 H14A 109.5 . . ?
C9 C14 H14B 109.5 . . ?
C9 C14 H14C 109.5 . . ?
H14A C14 H14B 109.5 . . ?
H14A C14 H14C 109.5 . . ?
H14B C14 H14C 109.5 . . ?
C4 C3 I2 129.7(6) . . ?
C2 C3 I2 126.2(5) . . ?
C2 C3 C4 104.0(6) . . ?
C16 C20 Y1 74.5(4) . . ?
C16 C20 C19 108.2(7) . . ?
C16 C20 C25 125.7(8) . . ?
C19 C20 Y1 73.9(4) . . ?
C19 C20 C25 125.8(8) . . ?
C25 C20 Y1 122.5(5) . . ?
C16 C21 H21A 109.5 . . ?
C16 C21 H21B 109.5 . . ?
C16 C21 H21C 109.5 . . ?
H21A C21 H21B 109.5 . . ?
H21A C21 H21C 109.5 . . ?
H21B C21 H21C 109.5 . . ?
C8 C13 H13A 109.5 . . ?
C8 C13 H13B 109.5 . . ?
C8 C13 H13C 109.5 . . ?
H13A C13 H13B 109.5 . . ?
H13A C13 H13C 109.5 . . ?
H13B C13 H13C 109.5 . . ?
C10 C15 H15A 109.5 . . ?
C10 C15 H15B 109.5 . . ?
C10 C15 H15C 109.5 . . ?
H15A C15 H15B 109.5 . . ?
H15A C15 H15C 109.5 . . ?
H15B C15 H15C 109.5 . . ?
C17 C22 H22A 109.5 . . ?
C17 C22 H22B 109.5 . . ?
C17 C22 H22C 109.5 . . ?
H22A C22 H22B 109.5 . . ?
H22A C22 H22C 109.5 . . ?
H22B C22 H22C 109.5 . . ?
C17 C18 Y1 74.9(4) . . ?
C17 C18 C23 126.0(8) . . ?
C19 C18 Y1 74.4(4) . . ?
C19 C18 C17 107.2(7) . . ?
C19 C18 C23 126.5(8) . . ?
C23 C18 Y1 121.4(5) . . ?
C20 C25 H25A 109.5 . . ?
C20 C25 H25B 109.5 . . ?
C20 C25 H25C 109.5 . . ?
H25A C25 H25B 109.5 . . ?
H25A C25 H25C 109.5 . . ?
H25B C25 H25C 109.5 . . ?
C18 C23 H23A 109.5 . . ?
C18 C23 H23B 109.5 . . ?
C18 C23 H23C 109.5 . . ?
H23A C23 H23B 109.5 . . ?
H23A C23 H23C 109.5 . . ?
H23B C23 H23C 109.5 . . ?
C19 C24 H24A 109.5 . . ?
C19 C24 H24B 109.5 . . ?
C19 C24 H24C 109.5 . . ?
H24A C24 H24B 109.5 . . ?
H24A C24 H24C 109.5 . . ?
H24B C24 H24C 109.5 . . ?
Cl1 C26 H26C 108.8 . . ?
Cl1 C26 H26D 108.8 . . ?
Cl1 C26 H26A 107.3 . . ?
Cl1 C26 H26B 107.3 . . ?
Cl3A C26 Cl1 113.8(8) . . ?
Cl3A C26 H26C 108.8 . . ?
Cl3A C26 H26D 108.8 . . ?
Cl3A C26 H26A 99.7 . . ?
Cl3A C26 H26B 120.5 . . ?
H26C C26 H26D 107.7 . . ?
H26C C26 H26A 11.6 . . ?
H26C C26 H26B 95.7 . . ?
H26D C26 H26A 118.3 . . ?
H26D C26 H26B 13.9 . . ?
H26A C26 H26B 106.9 . . ?
Cl2A C26 Cl1 119.9(10) . . ?
Cl2A C26 Cl3A 13.3(10) . . ?
Cl2A C26 H26C 114.7 . . ?
Cl2A C26 H26D 95.5 . . ?
Cl2A C26 H26A 107.3 . . ?
Cl2A C26 H26B 107.3 . . ?

loop_
_geom_bond_atom_site_label_1
_geom_bond_atom_site_label_2
_geom_bond_distance
_geom_bond_site_symmetry_2
_geom_bond_publ_flag
I1 Y1 3.2382(7) . ?
I1 C2 2.099(8) . ?
I4 C5 2.084(7) . ?
I3 C4 2.067(8) . ?
I2 C3 2.054(7) . ?
Y1 N1 2.367(7) . ?
Y1 C17 2.643(7) . ?
Y1 C9 2.637(7) . ?
Y1 C10 2.639(7) . ?
Y1 C16 2.647(7) . ?
Y1 C19 2.632(7) . ?
Y1 C6 2.646(7) . ?
Y1 C8 2.651(8) . ?
Y1 C7 2.677(8) . ?
Y1 C20 2.643(7) . ?
Y1 C18 2.628(7) . ?
Cl1 C26 1.751(11) . ?
Cl3A C26 1.698(16) . ?
N1 C5 1.366(9) . ?
N1 C2 1.352(10) . ?
C5 C4 1.373(10) . ?
C17 C16 1.420(10) . ?
C17 C22 1.517(10) . ?
C17 C18 1.427(12) . ?
C9 C10 1.428(10) . ?
C9 C8 1.430(11) . ?
C9 C14 1.495(10) . ?
C10 C6 1.424(11) . ?
C10 C15 1.509(11) . ?
C16 C20 1.421(11) . ?
C16 C21 1.488(12) . ?
C19 C20 1.423(12) . ?
C19 C18 1.426(11) . ?
C19 C24 1.512(12) . ?
C4 C3 1.413(10) . ?
C6 C7 1.443(11) . ?
C6 C11 1.508(10) . ?
C8 C7 1.414(10) . ?
C8 C13 1.507(11) . ?
C7 C12 1.500(10) . ?
C12 H12A 0.9800 . ?
C12 H12B 0.9800 . ?
C12 H12C 0.9800 . ?
C2 C3 1.396(11) . ?
C11 H11A 0.9800 . ?
C11 H11B 0.9800 . ?
C11 H11C 0.9800 . ?
C14 H14A 0.9800 . ?
C14 H14B 0.9800 . ?
C14 H14C 0.9800 . ?
C20 C25 1.491(11) . ?
C21 H21A 0.9800 . ?
C21 H21B 0.9800 . ?
C21 H21C 0.9800 . ?
C13 H13A 0.9800 . ?
C13 H13B 0.9800 . ?
C13 H13C 0.9800 . ?
C15 H15A 0.9800 . ?
C15 H15B 0.9800 . ?
C15 H15C 0.9800 . ?
C22 H22A 0.9800 . ?
C22 H22B 0.9800 . ?
C22 H22C 0.9800 . ?
C18 C23 1.507(11) . ?
C25 H25A 0.9800 . ?
C25 H25B 0.9800 . ?
C25 H25C 0.9800 . ?
C23 H23A 0.9800 . ?
C23 H23B 0.9800 . ?
C23 H23C 0.9800 . ?
C24 H24A 0.9800 . ?
C24 H24B 0.9800 . ?
C24 H24C 0.9800 . ?
C26 H26C 0.9900 . ?
C26 H26D 0.9900 . ?
C26 H26A 0.9900 . ?
C26 H26B 0.9900 . ?
C26 Cl2A 1.652(19) . ?

loop_
_geom_torsion_atom_site_label_1
_geom_torsion_atom_site_label_2
_geom_torsion_atom_site_label_3
_geom_torsion_atom_site_label_4
_geom_torsion
_geom_torsion_site_symmetry_1
_geom_torsion_site_symmetry_2
_geom_torsion_site_symmetry_3
_geom_torsion_site_symmetry_4
_geom_torsion_publ_flag
I1 C2 C3 I2 5.1(10) . . . . ?
I1 C2 C3 C4 -177.6(5) . . . . ?
I4 C5 C4 I3 -1.6(10) . . . . ?
I4 C5 C4 C3 178.4(6) . . . . ?
I3 C4 C3 I2 -2.7(10) . . . . ?
I3 C4 C3 C2 -179.8(5) . . . . ?
Y1 N1 C5 I4 -8.3(12) . . . . ?
Y1 N1 C5 C4 170.0(6) . . . . ?
Y1 N1 C2 I1 4.1(7) . . . . ?
Y1 N1 C2 C3 -173.3(5) . . . . ?
Y1 C17 C16 C20 -67.4(5) . . . . ?
Y1 C17 C16 C21 120.5(7) . . . . ?
Y1 C17 C18 C19 68.0(5) . . . . ?
Y1 C17 C18 C23 -118.1(8) . . . . ?
Y1 C9 C10 C6 -67.4(5) . . . . ?
Y1 C9 C10 C15 119.2(8) . . . . ?
Y1 C9 C8 C7 68.2(5) . . . . ?
Y1 C9 C8 C13 -118.7(8) . . . . ?
Y1 C10 C6 C7 -68.7(5) . . . . ?
Y1 C10 C6 C11 118.2(8) . . . . ?
Y1 C16 C20 C19 -66.8(5) . . . . ?
Y1 C16 C20 C25 119.1(8) . . . . ?
Y1 C19 C20 C16 67.2(5) . . . . ?
Y1 C19 C20 C25 -118.7(8) . . . . ?
Y1 C19 C18 C17 -68.3(5) . . . . ?
Y1 C19 C18 C23 117.8(8) . . . . ?
Y1 C6 C7 C8 -65.9(6) . . . . ?
Y1 C6 C7 C12 123.5(7) . . . . ?
Y1 C8 C7 C6 65.6(5) . . . . ?
Y1 C8 C7 C12 -123.8(7) . . . . ?
N1 C5 C4 I3 -179.8(5) . . . . ?
N1 C5 C4 C3 0.1(9) . . . . ?
N1 C2 C3 I2 -177.8(5) . . . . ?
N1 C2 C3 C4 -0.6(9) . . . . ?
C5 N1 C2 I1 178.0(5) . . . . ?
C5 N1 C2 C3 0.7(9) . . . . ?
C5 C4 C3 I2 177.4(6) . . . . ?
C5 C4 C3 C2 0.3(8) . . . . ?
C17 C16 C20 Y1 67.4(5) . . . . ?
C17 C16 C20 C19 0.6(8) . . . . ?
C17 C16 C20 C25 -173.5(7) . . . . ?
C9 C10 C6 Y1 67.1(5) . . . . ?
C9 C10 C6 C7 -1.6(9) . . . . ?
C9 C10 C6 C11 -174.7(7) . . . . ?
C9 C8 C7 Y1 -67.0(5) . . . . ?
C9 C8 C7 C6 -1.4(9) . . . . ?
C9 C8 C7 C12 169.2(7) . . . . ?
C10 C9 C8 Y1 -67.8(5) . . . . ?
C10 C9 C8 C7 0.4(9) . . . . ?
C10 C9 C8 C13 173.5(8) . . . . ?
C10 C6 C7 Y1 67.8(5) . . . . ?
C10 C6 C7 C8 1.9(9) . . . . ?
C10 C6 C7 C12 -168.8(7) . . . . ?
C16 C17 C18 Y1 -66.9(5) . . . . ?
C16 C17 C18 C19 1.0(8) . . . . ?
C16 C17 C18 C23 175.0(7) . . . . ?
C8 C9 C10 Y1 68.1(5) . . . . ?
C8 C9 C10 C6 0.7(9) . . . . ?
C8 C9 C10 C15 -172.7(7) . . . . ?
C2 N1 C5 I4 -178.9(5) . . . . ?
C2 N1 C5 C4 -0.5(9) . . . . ?
C11 C6 C7 Y1 -119.1(8) . . . . ?
C11 C6 C7 C8 175.0(8) . . . . ?
C11 C6 C7 C12 4.4(13) . . . . ?
C14 C9 C10 Y1 -126.5(8) . . . . ?
C14 C9 C10 C6 166.1(7) . . . . ?
C14 C9 C10 C15 -7.3(12) . . . . ?
C14 C9 C8 Y1 127.1(8) . . . . ?
C14 C9 C8 C7 -164.7(7) . . . . ?
C14 C9 C8 C13 8.4(13) . . . . ?
C20 C19 C18 Y1 67.6(5) . . . . ?
C20 C19 C18 C17 -0.7(9) . . . . ?
C20 C19 C18 C23 -174.6(7) . . . . ?
C21 C16 C20 Y1 -120.6(7) . . . . ?
C21 C16 C20 C19 172.6(7) . . . . ?
C21 C16 C20 C25 -1.4(12) . . . . ?
C13 C8 C7 Y1 119.9(8) . . . . ?
C13 C8 C7 C6 -174.5(8) . . . . ?
C13 C8 C7 C12 -3.9(13) . . . . ?
C15 C10 C6 Y1 -119.6(8) . . . . ?
C15 C10 C6 C7 171.7(8) . . . . ?
C15 C10 C6 C11 -1.5(13) . . . . ?
C22 C17 C16 Y1 -122.6(7) . . . . ?
C22 C17 C16 C20 170.0(7) . . . . ?
C22 C17 C16 C21 -2.2(11) . . . . ?
C22 C17 C18 Y1 122.6(7) . . . . ?
C22 C17 C18 C19 -169.4(7) . . . . ?
C22 C17 C18 C23 4.6(13) . . . . ?
C18 C17 C16 Y1 66.4(5) . . . . ?
C18 C17 C16 C20 -1.0(8) . . . . ?
C18 C17 C16 C21 -173.2(7) . . . . ?
C18 C19 C20 Y1 -67.2(5) . . . . ?
C18 C19 C20 C16 0.0(8) . . . . ?
C18 C19 C20 C25 174.1(7) . . . . ?
C24 C19 C20 Y1 127.9(8) . . . . ?
C24 C19 C20 C16 -164.9(8) . . . . ?
C24 C19 C20 C25 9.2(13) . . . . ?
C24 C19 C18 Y1 -126.6(8) . . . . ?
C24 C19 C18 C17 165.1(7) . . . . ?
C24 C19 C18 C23 -8.8(13) . . . . ?
